data_1562321
loop_
_publ_author_name
'Oh, George N.'
'Burns, Peter C.'

_publ_section_title
;
 Solid-state actinide acid phosphites from phosphorous acid melts
;
_journal_name_full 'Journal of Solid State Chemistry'
_journal_page_first 50
_journal_page_last 56
_journal_paper_doi 10.1016/j.jssc.2014.03.029
_journal_volume 215
_journal_year 2014
_chemical_formula_sum 'H8 O12 P4 U'
_chemical_formula_weight 561.97
_chemical_name_systematic
; 
Alpha-Uranium (IV) tetra(hydrogenphosphanate) 
;
_space_group_crystal_system monoclinic
_space_group_IT_number 14
_space_group_name_Hall '-P 2yn'
_space_group_name_H-M_alt 'P 1 21/n 1'
_atom_sites_solution_hydrogens .
_atom_sites_solution_primary direct
_atom_sites_solution_secondary difmap
_audit_creation_method SHELXL-97
_cell_angle_alpha 90.00
_cell_angle_beta 99.253(2)
_cell_angle_gamma 90.00
_cell_formula_units_Z 4
_cell_length_a 6.8274(9)
_cell_length_b 13.4222(17)
_cell_length_c 12.3325(16)
_cell_measurement_temperature 296(2)
_cell_volume 1115.4(3)
_computing_cell_refinement SAINT
_computing_data_collection APEX2
_computing_data_reduction SAINT
_computing_molecular_graphics 'CrystalMaker(R) (Palmer, 2011)'
_computing_publication_material .
_computing_structure_refinement 'SHELXL-97 (Sheldrick, 2008)'
_computing_structure_solution 'SHELXS-97 (Sheldrick, 2008)'
_diffrn_ambient_temperature 296(2)
_diffrn_measured_fraction_theta_full 1
_diffrn_measured_fraction_theta_max 0.533
_diffrn_measurement_device_type 'Bruker QUAZAR'
_diffrn_measurement_method sphere
_diffrn_radiation_monochromator graphite
_diffrn_radiation_source 'fine-focus sealed tube'
_diffrn_radiation_type MoK\a
_diffrn_radiation_wavelength 0.71073
_diffrn_reflns_av_R_equivalents 0.0557
_diffrn_reflns_av_sigmaI/netI 0.0494
_diffrn_reflns_limit_h_max 9
_diffrn_reflns_limit_h_min -9
_diffrn_reflns_limit_k_max 17
_diffrn_reflns_limit_k_min -22
_diffrn_reflns_limit_l_max 16
_diffrn_reflns_limit_l_min -16
_diffrn_reflns_number 17993
_diffrn_reflns_theta_full 25
_diffrn_reflns_theta_max 37.77
_diffrn_reflns_theta_min 2.26
_exptl_absorpt_coefficient_mu 15.182
_exptl_absorpt_correction_T_max 0.603
_exptl_absorpt_correction_T_min 0.567
_exptl_absorpt_correction_type numerical
_exptl_absorpt_process_details SADABS
_exptl_crystal_colour 'teal or green'
_exptl_crystal_density_diffrn 3.346
_exptl_crystal_density_method 'not measured'
_exptl_crystal_description needle
_exptl_crystal_F_000 1024
_exptl_crystal_size_max 0.100
_exptl_crystal_size_mid 0.020
_exptl_crystal_size_min 0.005
_refine_diff_density_max 3.319
_refine_diff_density_min -1.460
_refine_diff_density_rms 0.301
_refine_ls_extinction_method none
_refine_ls_goodness_of_fit_ref 1.211
_refine_ls_hydrogen_treatment .
_refine_ls_matrix_type full
_refine_ls_number_parameters 154
_refine_ls_number_reflns 3184
_refine_ls_number_restraints 0
_refine_ls_restrained_S_all 1.211
_refine_ls_R_factor_all 0.0493
_refine_ls_R_factor_gt 0.0347
_refine_ls_shift/su_max 0.001
_refine_ls_shift/su_mean 0.000
_refine_ls_structure_factor_coef Fsqd
_refine_ls_weighting_details
; calc 
 [1.00000+0.00000exp(0.00(sin\q/\l)^2^)]/ 
   [\s^2^(Fo^2^)+0.0000+0.0000*P+(0.0365P)^2^+0.0000sin\q/\l] 
 where P = 1.00000Fo^2^ + 0.00000Fc^2^ 
;
_refine_ls_weighting_scheme calc
_refine_ls_wR_factor_gt 0.0802
_refine_ls_wR_factor_ref 0.0836
_reflns_number_gt 2592
_reflns_number_total 3184
_reflns_threshold_expression >2sigma(I)
_cod_data_source_file JSSC-2014-215-50.cif
_cod_data_source_block uhp
_cod_original_sg_symbol_Hall '-P 2yac'
_cod_original_sg_symbol_H-M 'P 21/n'
_cod_database_code 1562321

loop_
_symmetry_equiv_pos_as_xyz
'x, y, z'
'-x+1/2, y+1/2, -z+1/2'
'-x, -y, -z'
'x-1/2, -y-1/2, z-1/2'

loop_
_atom_site_label
_atom_site_type_symbol
_atom_site_fract_x
_atom_site_fract_y
_atom_site_fract_z
_atom_site_U_iso_or_equiv
_atom_site_adp_type
_atom_site_occupancy
_atom_site_symmetry_multiplicity
_atom_site_calc_flag
_atom_site_refinement_flags
_atom_site_disorder_assembly
_atom_site_disorder_group
U1 U 0.63499(3) 0.655042(16) 0.177423(18) 0.00782(8) Uani 1 1 d . . .
P1 P 0.1796(2) 0.66219(13) 0.29184(14) 0.0126(3) Uani 1 1 d . . .
P2 P 0.2780(2) 0.45034(12) 0.08896(13) 0.0122(3) Uani 1 1 d . . .
P3 P 0.7470(3) 0.42413(13) 0.33755(14) 0.0129(3) Uani 1 1 d . . .
P4 P 0.7500(2) 0.74991(13) 0.45734(13) 0.0121(3) Uani 1 1 d . . .
O1 O 0.0623(7) 0.4553(4) 0.1188(4) 0.0223(11) Uani 1 1 d . . .
O2 O 0.2408(8) 0.5629(4) 0.3548(4) 0.0313(13) Uani 1 1 d . . .
O3 O 0.3619(6) 0.7042(3) 0.2540(4) 0.0150(10) Uani 1 1 d . . .
O4 O 0.3713(6) 0.5526(3) 0.0972(4) 0.0133(9) Uani 1 1 d . . .
O5 O 0.4410(6) 0.7573(3) 0.0390(4) 0.0127(9) Uani 1 1 d . . .
O6 O 0.4936(6) 0.1445(3) 0.2990(4) 0.0140(10) Uani 1 1 d . . .
O7 O 0.5367(9) 0.9399(4) 0.1005(5) 0.0414(15) Uani 1 1 d . . .
O8 O 0.5628(7) 0.7383(4) 0.5140(4) 0.0244(12) Uani 1 1 d . . .
O9 O 0.7092(7) 0.4960(3) 0.2427(4) 0.0135(9) Uani 1 1 d . . .
O10 O 0.7328(7) 0.3157(3) 0.3067(4) 0.0160(10) Uani 1 1 d . . .
O11 O 0.7342(7) 0.6030(3) 0.0195(4) 0.0148(10) Uani 1 1 d . . .
O12 O 0.7398(6) 0.6724(3) 0.3683(4) 0.0121(9) Uani 1 1 d . . .

loop_
_atom_site_aniso_label
_atom_site_aniso_U_11
_atom_site_aniso_U_22
_atom_site_aniso_U_33
_atom_site_aniso_U_23
_atom_site_aniso_U_13
_atom_site_aniso_U_12
U1 0.00870(12) 0.00761(13) 0.00726(13) -0.00090(9) 0.00166(8) -0.00009(8)
P1 0.0094(8) 0.0192(9) 0.0098(8) -0.0007(7) 0.0030(6) -0.0023(6)
P2 0.0141(8) 0.0116(8) 0.0107(8) -0.0027(6) 0.0016(6) -0.0028(6)
P3 0.0188(8) 0.0092(8) 0.0102(8) 0.0015(6) 0.0004(6) 0.0005(6)
P4 0.0122(8) 0.0159(9) 0.0076(8) -0.0035(6) -0.0001(6) 0.0026(6)
O1 0.022(3) 0.018(3) 0.029(3) -0.007(2) 0.013(2) -0.006(2)
O2 0.032(3) 0.032(3) 0.029(3) 0.017(3) 0.001(2) -0.001(2)
O3 0.011(2) 0.019(3) 0.016(2) -0.002(2) 0.0053(18) -0.0003(19)
O4 0.013(2) 0.014(2) 0.013(2) 0.0001(18) 0.0026(18) -0.0014(18)
O5 0.014(2) 0.012(2) 0.012(2) 0.0025(18) 0.0003(18) -0.0024(18)
O6 0.007(2) 0.023(3) 0.012(2) 0.0058(19) -0.0003(17) -0.0024(18)
O7 0.042(4) 0.038(4) 0.039(4) -0.001(3) -0.008(3) 0.005(3)
O8 0.011(2) 0.035(3) 0.029(3) -0.012(2) 0.009(2) -0.005(2)
O9 0.020(2) 0.010(2) 0.010(2) 0.0038(18) 0.0019(19) -0.0016(18)
O10 0.021(2) 0.009(2) 0.018(3) 0.0010(19) 0.002(2) 0.0041(19)
O11 0.020(2) 0.015(2) 0.010(2) -0.0042(18) 0.0077(19) -0.0042(19)
O12 0.012(2) 0.015(2) 0.009(2) -0.0033(18) -0.0004(18) 0.0003(17)

loop_
_atom_type_symbol
_atom_type_description
_atom_type_scat_dispersion_real
_atom_type_scat_dispersion_imag
_atom_type_scat_source
O O 0.0106 0.0060 'International Tables Vol C Tables 4.2.6.8 and 6.1.1.4'
H H 0.0000 0.0000 'International Tables Vol C Tables 4.2.6.8 and 6.1.1.4'
P P 0.1023 0.0942 'International Tables Vol C Tables 4.2.6.8 and 6.1.1.4'
U U -9.6767 9.6646 'International Tables Vol C Tables 4.2.6.8 and 6.1.1.4'

loop_
_geom_angle_atom_site_label_1
_geom_angle_atom_site_label_2
_geom_angle_atom_site_label_3
_geom_angle
_geom_angle_site_symmetry_1
_geom_angle_site_symmetry_3
O11 U1 O9 86.33(16) . .
O11 U1 O3 143.82(16) . .
O9 U1 O3 105.48(16) . .
O11 U1 O10 101.03(17) . 2_655
O9 U1 O10 139.88(16) . 2_655
O3 U1 O10 91.62(17) . 2_655
O11 U1 O4 76.90(16) . .
O9 U1 O4 73.53(15) . .
O3 U1 O4 74.15(15) . .
O10 U1 O4 146.59(16) 2_655 .
O11 U1 O12 143.24(16) . .
O9 U1 O12 74.27(15) . .
O3 U1 O12 72.54(15) . .
O10 U1 O12 76.92(16) 2_655 .
O4 U1 O12 124.49(15) . .
O11 U1 O5 76.93(16) . .
O9 U1 O5 146.85(15) . .
O3 U1 O5 74.95(16) . .
O10 U1 O5 72.23(15) 2_655 .
O4 U1 O5 74.89(15) . .
O12 U1 O5 133.90(15) . .
O11 U1 O6 69.33(16) . 2_655
O9 U1 O6 75.33(15) . 2_655
O3 U1 O6 146.41(15) . 2_655
O10 U1 O6 70.86(15) 2_655 2_655
O4 U1 O6 134.93(15) . 2_655
O12 U1 O6 75.60(15) . 2_655
O5 U1 O6 122.90(15) . 2_655
O3 P1 O6 114.6(3) . 2
O3 P1 O2 107.7(3) . .
O6 P1 O2 110.4(3) 2 .
O11 P2 O4 117.0(3) 3_665 .
O11 P2 O1 107.9(3) 3_665 .
O4 P2 O1 110.3(3) . .
O10 P3 O9 115.3(3) . .
O10 P3 O7 105.8(3) . 2_645
O9 P3 O7 108.9(3) . 2_645
O12 P4 O5 112.0(3) . 4_676
O12 P4 O8 108.2(3) . .
O5 P4 O8 112.0(3) 4_676 .
P1 O3 U1 141.1(3) . .
P2 O4 U1 147.7(3) . .
P4 O5 U1 138.5(3) 4_575 .
P1 O6 U1 137.1(3) 2_545 2_645
P3 O9 U1 149.8(3) . .
P3 O10 U1 149.8(3) . 2_645
P2 O11 U1 157.6(3) 3_665 .
P4 O12 U1 140.1(3) . .

loop_
_geom_bond_atom_site_label_1
_geom_bond_atom_site_label_2
_geom_bond_distance
_geom_bond_site_symmetry_2
U1 O11 2.272(4) .
U1 O9 2.308(4) .
U1 O3 2.318(4) .
U1 O10 2.334(5) 2_655
U1 O4 2.354(4) .
U1 O12 2.359(4) .
U1 O5 2.413(4) .
U1 O6 2.510(4) 2_655
P1 O3 1.507(5) .
P1 O6 1.511(5) 2
P1 O2 1.565(5) .
P2 O11 1.508(5) 3_665
P2 O4 1.509(5) .
P2 O1 1.576(5) .
P3 O10 1.504(5) .
P3 O9 1.506(4) .
P3 O7 1.564(6) 2_645
P4 O12 1.506(5) .
P4 O5 1.518(4) 4_676
P4 O8 1.560(5) .
O5 P4 1.518(4) 4_575
O6 P1 1.511(5) 2_545
O6 U1 2.510(4) 2_645
O7 P3 1.564(6) 2_655
O10 U1 2.334(5) 2_645
O11 P2 1.508(5) 3_665
